data_1559314
loop_
_publ_author_name
'Fostvedt, Jade I.'
'Grant, Lauren N.'
'Kriegel, Benjamin M.'
'Obenhuber, Andreas H.'
'Lohrey, Trevor D.'
'Bergman, Robert G.'
'Arnold, John'

_publ_section_title
;
 1,2-Addition and cycloaddition reactions of niobium bis(imido) and oxo
 imido complexes
;
_journal_name_full 'Chemical Science'
_journal_paper_doi 10.1039/D0SC03489D
_journal_year 2020
_chemical_formula_moiety 'C66 H100 N6 Nb2 S2'
_chemical_formula_sum 'C66 H100 N6 Nb2 S2'
_chemical_formula_weight 1227.45
_chemical_name_common '[(BDI)Nb(NtBu)(\m-S)]2'
_chemical_name_systematic bis(\m2-sulfido)-bis(N,N?-bis(2,6-diisopropylphenyl)-3,5-dimethyl-B-diketiminato)-diniobium(V)
_chemical_properties_physical Air-sensitive,Moisture-sensitive,Oxygen-sensitive
_space_group_crystal_system monoclinic
_space_group_IT_number 15
_space_group_name_Hall '-C 2yc'
_space_group_name_H-M_alt 'C 1 2/c 1'
_atom_sites_solution_hydrogens geom
_atom_sites_solution_primary iterative
_atom_sites_solution_secondary difmap
_audit_creation_method SHELXL-2014/7
_audit_update_record
;
2020-05-14 deposited with the CCDC.	2020-10-08 downloaded from the CCDC.
;
_cell_angle_alpha 90.000(5)
_cell_angle_beta 117.461(5)
_cell_angle_gamma 90.000(5)
_cell_formula_units_Z 4
_cell_length_a 22.292(5)
_cell_length_b 14.181(5)
_cell_length_c 22.910(5)
_cell_measurement_reflns_used 9809
_cell_measurement_temperature 100(2)
_cell_measurement_theta_max 25.36
_cell_measurement_theta_min 2.25
_cell_volume 6426(3)
_computing_cell_refinement 'Bruker SAINT'
_computing_data_collection 'Bruker APEX2'
_computing_data_reduction 'Bruker SAINT'
_computing_molecular_graphics ORTEP-32
_computing_publication_material WinGX
_computing_structure_refinement SHELXL-2014
_computing_structure_solution SIR-97
_diffrn_ambient_temperature 100(2)
_diffrn_detector_area_resol_mean 8.366
_diffrn_measured_fraction_theta_full 0.999
_diffrn_measured_fraction_theta_max 0.999
_diffrn_measurement_device_type 'Bruker APEX-I CCD'
_diffrn_measurement_method 'phi and omega scans'
_diffrn_radiation_type MoK\a
_diffrn_radiation_wavelength 0.71069
_diffrn_reflns_av_R_equivalents 0.0312
_diffrn_reflns_av_unetI/netI 0.0133
_diffrn_reflns_Laue_measured_fraction_full 0.999
_diffrn_reflns_Laue_measured_fraction_max 0.999
_diffrn_reflns_limit_h_max 26
_diffrn_reflns_limit_h_min -26
_diffrn_reflns_limit_k_max 17
_diffrn_reflns_limit_k_min -17
_diffrn_reflns_limit_l_max 27
_diffrn_reflns_limit_l_min -27
_diffrn_reflns_number 70667
_diffrn_reflns_point_group_measured_fraction_full 0.999
_diffrn_reflns_point_group_measured_fraction_max 0.999
_diffrn_reflns_theta_full 25.000
_diffrn_reflns_theta_max 25.380
_diffrn_reflns_theta_min 1.767
_diffrn_source 'fine-focus sealed tube'
_exptl_absorpt_coefficient_mu 0.465
_exptl_absorpt_correction_T_max 0.7452
_exptl_absorpt_correction_T_min 0.7023
_exptl_absorpt_correction_type multi-scan
_exptl_absorpt_process_details SADABS
_exptl_crystal_colour red
_exptl_crystal_density_diffrn 1.269
_exptl_crystal_description plate
_exptl_crystal_F_000 2608
_exptl_crystal_recrystallization_method 'Re-crystallisation from solvent: Benzene'
_exptl_crystal_size_max 0.700
_exptl_crystal_size_mid 0.400
_exptl_crystal_size_min 0.100
_refine_diff_density_max 0.600
_refine_diff_density_min -0.315
_refine_diff_density_rms 0.053
_refine_ls_extinction_method none
_refine_ls_goodness_of_fit_ref 1.045
_refine_ls_hydrogen_treatment constr
_refine_ls_matrix_type full
_refine_ls_number_parameters 356
_refine_ls_number_reflns 5882
_refine_ls_number_restraints 0
_refine_ls_restrained_S_all 1.045
_refine_ls_R_factor_all 0.0244
_refine_ls_R_factor_gt 0.0228
_refine_ls_shift/su_max 0.001
_refine_ls_shift/su_mean 0.000
_refine_ls_structure_factor_coef Fsqd
_refine_ls_weighting_details 'w=1/[\s^2^(Fo^2^)+(0.0248P)^2^+13.4028P] where P=(Fo^2^+2Fc^2^)/3'
_refine_ls_weighting_scheme calc
_refine_ls_wR_factor_gt 0.0586
_refine_ls_wR_factor_ref 0.0598
_reflns_Friedel_coverage 0.000
_reflns_number_gt 5565
_reflns_number_total 5882
_reflns_threshold_expression 'I > 2\s(I)'
_cod_data_source_file d0sc03489d2.cif
_cod_data_source_block shelx
_cod_original_sg_symbol_H-M 'C 2/c'
_cod_database_code 1559314
_shelx_shelxl_version_number 2014/7
_shelx_space_group_comment
; 
The symmetry employed for this shelxl refinement is uniquely defined 
by the following loop, which should always be used as a source of 
symmetry information in preference to the above space-group names. 
They are only intended as comments. 
;
_shelx_estimated_absorpt_t_min 0.737
_shelx_estimated_absorpt_t_max 0.955

loop_
_space_group_symop_operation_xyz
'x, y, z'
'-x, y, -z+1/2'
'x+1/2, y+1/2, z'
'-x+1/2, y+1/2, -z+1/2'
'-x, -y, -z'
'x, -y, z-1/2'
'-x+1/2, -y+1/2, -z'
'x+1/2, -y+1/2, z-1/2'

loop_
_atom_site_label
_atom_site_type_symbol
_atom_site_fract_x
_atom_site_fract_y
_atom_site_fract_z
_atom_site_U_iso_or_equiv
_atom_site_adp_type
_atom_site_occupancy
_atom_site_site_symmetry_order
_atom_site_calc_flag
_atom_site_refinement_flags_posn
_atom_site_refinement_flags_adp
_atom_site_refinement_flags_occupancy
_atom_site_disorder_assembly
_atom_site_disorder_group
C1 C 0.20368(8) -0.05646(11) 0.03692(8) 0.0159(3) Uani 1 1 d . . . . .
C2 C 0.17116(8) -0.03400(11) 0.07503(8) 0.0150(3) Uani 1 1 d . . . . .
H2 H 0.1406 -0.0803 0.0755 0.018 Uiso 1 1 calc R U . . .
C3 C 0.17738(8) 0.04665(11) 0.11239(8) 0.0133(3) Uani 1 1 d . . . . .
C4 C 0.20204(11) -0.15996(12) 0.02016(11) 0.0275(4) Uani 1 1 d . . . . .
H4A H 0.1736 -0.1689 -0.0272 0.041 Uiso 1 1 calc R U . . .
H4B H 0.1835 -0.1963 0.0445 0.041 Uiso 1 1 calc R U . . .
H4C H 0.2480 -0.1817 0.0323 0.041 Uiso 1 1 calc R U . . .
C5 C 0.16225(9) 0.03308(12) 0.16981(8) 0.0186(4) Uani 1 1 d . . . . .
H5A H 0.2047 0.0316 0.2109 0.028 Uiso 1 1 calc R U . . .
H5B H 0.1380 -0.0265 0.1645 0.028 Uiso 1 1 calc R U . . .
H5C H 0.1342 0.0854 0.1712 0.028 Uiso 1 1 calc R U . . .
C6 C 0.27985(9) -0.03328(11) -0.00760(8) 0.0149(3) Uani 1 1 d . . . . .
C7 C 0.25272(9) -0.05662(12) -0.07448(9) 0.0187(4) Uani 1 1 d . . . . .
C8 C 0.29573(10) -0.09777(12) -0.09653(10) 0.0243(4) Uani 1 1 d . . . . .
H8 H 0.2783 -0.1143 -0.1416 0.029 Uiso 1 1 calc R U . . .
C9 C 0.36285(10) -0.11477(13) -0.05421(10) 0.0268(4) Uani 1 1 d . . . . .
H9 H 0.3910 -0.1439 -0.0699 0.032 Uiso 1 1 calc R U . . .
C10 C 0.38891(10) -0.08937(13) 0.01092(10) 0.0240(4) Uani 1 1 d . . . . .
H10 H 0.4354 -0.1004 0.0397 0.029 Uiso 1 1 calc R U . . .
C11 C 0.34849(9) -0.04780(12) 0.03563(9) 0.0186(4) Uani 1 1 d . . . . .
C12 C 0.17956(10) -0.03847(13) -0.12446(9) 0.0240(4) Uani 1 1 d . . . . .
H12 H 0.1552 -0.0128 -0.1005 0.029 Uiso 1 1 calc R U . . .
C13 C 0.14342(12) -0.12898(17) -0.16025(12) 0.0423(6) Uani 1 1 d . . . . .
H13A H 0.1656 -0.1541 -0.1852 0.063 Uiso 1 1 calc R U . . .
H13B H 0.0960 -0.1147 -0.1904 0.063 Uiso 1 1 calc R U . . .
H13C H 0.1455 -0.1759 -0.1279 0.063 Uiso 1 1 calc R U . . .
C14 C 0.17551(11) 0.03457(15) -0.17516(9) 0.0317(5) Uani 1 1 d . . . . .
H14A H 0.1919 0.0955 -0.1534 0.048 Uiso 1 1 calc R U . . .
H14B H 0.1285 0.0409 -0.2091 0.048 Uiso 1 1 calc R U . . .
H14C H 0.2036 0.0141 -0.1955 0.048 Uiso 1 1 calc R U . . .
C15 C 0.37928(9) -0.01961(13) 0.10751(9) 0.0233(4) Uani 1 1 d . . . . .
H15 H 0.3549 0.0379 0.1106 0.028 Uiso 1 1 calc R U . . .
C16 C 0.37018(12) -0.09650(17) 0.14957(11) 0.0400(5) Uani 1 1 d . . . . .
H16A H 0.3219 -0.1080 0.1340 0.060 Uiso 1 1 calc R U . . .
H16B H 0.3909 -0.0760 0.1956 0.060 Uiso 1 1 calc R U . . .
H16C H 0.3920 -0.1547 0.1460 0.060 Uiso 1 1 calc R U . . .
C17 C 0.45395(10) 0.00510(16) 0.13641(11) 0.0355(5) Uani 1 1 d . . . . .
H17A H 0.4800 -0.0520 0.1395 0.053 Uiso 1 1 calc R U . . .
H17B H 0.4694 0.0321 0.1804 0.053 Uiso 1 1 calc R U . . .
H17C H 0.4605 0.0511 0.1080 0.053 Uiso 1 1 calc R U . . .
C18 C 0.21360(8) 0.19926(11) 0.15477(8) 0.0140(3) Uani 1 1 d . . . . .
C19 C 0.27691(9) 0.19897(12) 0.21070(8) 0.0166(3) Uani 1 1 d . . . . .
C20 C 0.28740(9) 0.25961(13) 0.26256(9) 0.0212(4) Uani 1 1 d . . . . .
H20 H 0.3303 0.2607 0.3004 0.025 Uiso 1 1 calc R U . . .
C21 C 0.23657(10) 0.31798(13) 0.25981(9) 0.0237(4) Uani 1 1 d . . . . .
H21 H 0.2439 0.3569 0.2962 0.028 Uiso 1 1 calc R U . . .
C22 C 0.17518(10) 0.31928(13) 0.20379(9) 0.0223(4) Uani 1 1 d . . . . .
H22 H 0.1407 0.3605 0.2018 0.027 Uiso 1 1 calc R U . . .
C23 C 0.16231(9) 0.26171(12) 0.14980(9) 0.0172(3) Uani 1 1 d . . . . .
C24 C 0.33457(9) 0.13695(13) 0.21559(9) 0.0195(4) Uani 1 1 d . . . . .
H24 H 0.3155 0.0906 0.1786 0.023 Uiso 1 1 calc R U . . .
C25 C 0.38655(10) 0.19680(15) 0.20651(10) 0.0286(4) Uani 1 1 d . . . . .
H25A H 0.3651 0.2266 0.1630 0.043 Uiso 1 1 calc R U . . .
H25B H 0.4239 0.1566 0.2101 0.043 Uiso 1 1 calc R U . . .
H25C H 0.4041 0.2456 0.2406 0.043 Uiso 1 1 calc R U . . .
C26 C 0.36748(10) 0.08097(14) 0.27984(10) 0.0281(4) Uani 1 1 d . . . . .
H26A H 0.3899 0.1245 0.3169 0.042 Uiso 1 1 calc R U . . .
H26B H 0.4009 0.0373 0.2786 0.042 Uiso 1 1 calc R U . . .
H26C H 0.3327 0.0453 0.2852 0.042 Uiso 1 1 calc R U . . .
C27 C 0.09416(9) 0.26950(12) 0.08894(9) 0.0204(4) Uani 1 1 d . . . . .
H27 H 0.0965 0.2320 0.0531 0.024 Uiso 1 1 calc R U . . .
C28 C 0.03626(10) 0.22922(14) 0.10015(11) 0.0294(4) Uani 1 1 d . . . . .
H28A H 0.0441 0.1619 0.1105 0.044 Uiso 1 1 calc R U . . .
H28B H -0.0067 0.2377 0.0602 0.044 Uiso 1 1 calc R U . . .
H28C H 0.0345 0.2624 0.1369 0.044 Uiso 1 1 calc R U . . .
C29 C 0.07886(10) 0.37223(14) 0.06559(10) 0.0261(4) Uani 1 1 d . . . . .
H29A H 0.0735 0.4099 0.0988 0.039 Uiso 1 1 calc R U . . .
H29B H 0.0371 0.3748 0.0239 0.039 Uiso 1 1 calc R U . . .
H29C H 0.1163 0.3976 0.0592 0.039 Uiso 1 1 calc R U . . .
C30 C 0.04654(8) 0.13573(13) -0.08767(9) 0.0205(4) Uani 1 1 d . . . . .
C31 C 0.01721(10) 0.07670(17) -0.05137(11) 0.0363(5) Uani 1 1 d . . . . .
H31A H 0.0355 0.0126 -0.0452 0.054 Uiso 1 1 calc R U . . .
H31B H -0.0321 0.0745 -0.0772 0.054 Uiso 1 1 calc R U . . .
H31C H 0.0294 0.1051 -0.0084 0.054 Uiso 1 1 calc R U . . .
C32 C 0.02951(10) 0.09264(17) -0.15408(10) 0.0337(5) Uani 1 1 d . . . . .
H32A H 0.0509 0.1296 -0.1755 0.051 Uiso 1 1 calc R U . . .
H32B H -0.0196 0.0929 -0.1816 0.051 Uiso 1 1 calc R U . . .
H32C H 0.0462 0.0276 -0.1480 0.051 Uiso 1 1 calc R U . . .
C33 C 0.01791(10) 0.23673(16) -0.09848(11) 0.0346(5) Uani 1 1 d . . . . .
H33A H 0.0302 0.2663 -0.0558 0.052 Uiso 1 1 calc R U . . .
H33B H -0.0314 0.2345 -0.1242 0.052 Uiso 1 1 calc R U . . .
H33C H 0.0368 0.2736 -0.1223 0.052 Uiso 1 1 calc R U . . .
N1 N 0.23674(7) 0.00579(9) 0.01878(7) 0.0127(3) Uani 1 1 d . . . . .
N2 N 0.20001(6) 0.13001(9) 0.10317(7) 0.0120(3) Uani 1 1 d . . . . .
N3 N 0.11943(7) 0.14151(10) -0.04592(7) 0.0145(3) Uani 1 1 d . . . . .
S1 S 0.22071(2) 0.32032(3) 0.03865(2) 0.01708(10) Uani 1 1 d . . . . .
Nb1 Nb 0.20513(2) 0.15698(2) 0.01084(2) 0.00954(5) Uani 1 1 d . . . . .

loop_
_atom_site_aniso_label
_atom_site_aniso_U_11
_atom_site_aniso_U_22
_atom_site_aniso_U_33
_atom_site_aniso_U_23
_atom_site_aniso_U_13
_atom_site_aniso_U_12
C1 0.0172(8) 0.0123(8) 0.0184(8) 0.0010(6) 0.0084(7) 0.0009(6)
C2 0.0141(8) 0.0133(8) 0.0191(8) 0.0020(6) 0.0087(7) -0.0014(6)
C3 0.0095(7) 0.0156(8) 0.0141(8) 0.0036(6) 0.0048(6) 0.0023(6)
C4 0.0411(12) 0.0121(9) 0.0417(12) -0.0028(8) 0.0296(10) -0.0025(8)
C5 0.0229(9) 0.0181(8) 0.0187(9) 0.0021(7) 0.0131(7) -0.0013(7)
C6 0.0209(8) 0.0071(7) 0.0217(9) 0.0010(6) 0.0142(7) 0.0014(6)
C7 0.0265(9) 0.0110(8) 0.0239(9) -0.0006(7) 0.0161(8) -0.0003(7)
C8 0.0383(11) 0.0159(9) 0.0277(10) -0.0018(7) 0.0230(9) 0.0013(8)
C9 0.0368(11) 0.0188(9) 0.0398(11) 0.0010(8) 0.0304(10) 0.0063(8)
C10 0.0239(9) 0.0186(9) 0.0358(11) 0.0040(8) 0.0192(9) 0.0066(7)
C11 0.0223(9) 0.0117(8) 0.0270(10) 0.0025(7) 0.0158(8) 0.0030(7)
C12 0.0283(10) 0.0239(9) 0.0204(9) -0.0070(7) 0.0118(8) -0.0002(8)
C13 0.0407(13) 0.0351(12) 0.0438(14) -0.0130(11) 0.0133(11) -0.0117(10)
C14 0.0385(11) 0.0360(11) 0.0171(9) -0.0024(8) 0.0099(9) 0.0032(9)
C15 0.0193(9) 0.0240(9) 0.0262(10) -0.0004(8) 0.0103(8) 0.0071(7)
C16 0.0409(13) 0.0475(14) 0.0305(12) 0.0070(10) 0.0157(10) 0.0003(11)
C17 0.0247(10) 0.0385(12) 0.0391(12) -0.0055(10) 0.0110(9) 0.0023(9)
C18 0.0180(8) 0.0132(8) 0.0145(8) 0.0004(6) 0.0105(7) -0.0019(6)
C19 0.0197(8) 0.0168(8) 0.0156(8) 0.0013(7) 0.0101(7) -0.0025(7)
C20 0.0239(9) 0.0236(9) 0.0157(8) -0.0024(7) 0.0088(7) -0.0064(7)
C21 0.0336(10) 0.0212(9) 0.0219(9) -0.0075(7) 0.0177(8) -0.0062(8)
C22 0.0287(10) 0.0175(8) 0.0288(10) -0.0035(7) 0.0201(8) 0.0004(7)
C23 0.0207(9) 0.0148(8) 0.0207(9) 0.0000(7) 0.0135(7) -0.0012(7)
C24 0.0165(8) 0.0238(9) 0.0154(8) -0.0012(7) 0.0050(7) 0.0008(7)
C25 0.0230(10) 0.0339(11) 0.0307(11) 0.0023(9) 0.0138(9) 0.0016(8)
C26 0.0268(10) 0.0290(10) 0.0257(10) 0.0043(8) 0.0097(8) 0.0034(8)
C27 0.0187(9) 0.0198(9) 0.0247(9) -0.0011(7) 0.0118(8) 0.0043(7)
C28 0.0203(9) 0.0267(10) 0.0419(12) 0.0027(9) 0.0149(9) 0.0024(8)
C29 0.0237(9) 0.0259(10) 0.0328(11) 0.0057(8) 0.0167(9) 0.0085(8)
C30 0.0108(8) 0.0282(9) 0.0183(9) 0.0020(7) 0.0031(7) -0.0018(7)
C31 0.0216(10) 0.0510(14) 0.0326(11) 0.0028(10) 0.0093(9) -0.0123(9)
C32 0.0212(10) 0.0488(13) 0.0236(10) -0.0059(9) 0.0040(8) -0.0027(9)
C33 0.0241(10) 0.0425(13) 0.0294(11) 0.0040(9) 0.0056(9) 0.0118(9)
N1 0.0136(7) 0.0108(6) 0.0147(7) -0.0006(5) 0.0073(6) 0.0010(5)
N2 0.0114(6) 0.0122(6) 0.0134(7) 0.0002(5) 0.0064(5) 0.0012(5)
N3 0.0142(7) 0.0139(7) 0.0154(7) 0.0012(5) 0.0069(6) -0.0003(5)
S1 0.0242(2) 0.01057(19) 0.0256(2) -0.00263(16) 0.01930(19) -0.00245(16)
Nb1 0.00938(8) 0.00866(8) 0.01061(8) 0.00038(5) 0.00464(6) 0.00003(5)

loop_
_atom_type_symbol
_atom_type_description
_atom_type_scat_dispersion_real
_atom_type_scat_dispersion_imag
_atom_type_scat_source
C C 0.0033 0.0016 'International Tables Vol C Tables 4.2.6.8 and 6.1.1.4'
H H 0.0000 0.0000 'International Tables Vol C Tables 4.2.6.8 and 6.1.1.4'
N N 0.0061 0.0033 'International Tables Vol C Tables 4.2.6.8 and 6.1.1.4'
S S 0.1246 0.1234 'International Tables Vol C Tables 4.2.6.8 and 6.1.1.4'
Nb Nb -2.0727 0.6215 'International Tables Vol C Tables 4.2.6.8 and 6.1.1.4'

loop_
_geom_angle_atom_site_label_1
_geom_angle_atom_site_label_2
_geom_angle_atom_site_label_3
_geom_angle
_geom_angle_site_symmetry_1
_geom_angle_site_symmetry_3
_geom_angle_publ_flag
N1 C1 C2 124.16(15) . . ?
N1 C1 C4 121.02(15) . . ?
C2 C1 C4 114.75(15) . . ?
C3 C2 C1 129.26(15) . . ?
C3 C2 H2 115.4 . . ?
C1 C2 H2 115.4 . . ?
N2 C3 C2 124.34(15) . . ?
N2 C3 C5 120.02(14) . . ?
C2 C3 C5 115.44(14) . . ?
C1 C4 H4A 109.5 . . ?
C1 C4 H4B 109.5 . . ?
H4A C4 H4B 109.5 . . ?
C1 C4 H4C 109.5 . . ?
H4A C4 H4C 109.5 . . ?
H4B C4 H4C 109.5 . . ?
C3 C5 H5A 109.5 . . ?
C3 C5 H5B 109.5 . . ?
H5A C5 H5B 109.5 . . ?
C3 C5 H5C 109.5 . . ?
H5A C5 H5C 109.5 . . ?
H5B C5 H5C 109.5 . . ?
C11 C6 C7 121.13(15) . . ?
C11 C6 N1 118.39(15) . . ?
C7 C6 N1 120.47(15) . . ?
C8 C7 C6 118.05(17) . . ?
C8 C7 C12 118.26(16) . . ?
C6 C7 C12 123.68(15) . . ?
C9 C8 C7 121.40(18) . . ?
C9 C8 H8 119.3 . . ?
C7 C8 H8 119.3 . . ?
C10 C9 C8 119.69(17) . . ?
C10 C9 H9 120.2 . . ?
C8 C9 H9 120.2 . . ?
C9 C10 C11 121.43(18) . . ?
C9 C10 H10 119.3 . . ?
C11 C10 H10 119.3 . . ?
C10 C11 C6 118.26(17) . . ?
C10 C11 C15 119.86(16) . . ?
C6 C11 C15 121.87(15) . . ?
C7 C12 C14 110.73(16) . . ?
C7 C12 C13 112.13(16) . . ?
C14 C12 C13 109.15(17) . . ?
C7 C12 H12 108.2 . . ?
C14 C12 H12 108.2 . . ?
C13 C12 H12 108.2 . . ?
C12 C13 H13A 109.5 . . ?
C12 C13 H13B 109.5 . . ?
H13A C13 H13B 109.5 . . ?
C12 C13 H13C 109.5 . . ?
H13A C13 H13C 109.5 . . ?
H13B C13 H13C 109.5 . . ?
C12 C14 H14A 109.5 . . ?
C12 C14 H14B 109.5 . . ?
H14A C14 H14B 109.5 . . ?
C12 C14 H14C 109.5 . . ?
H14A C14 H14C 109.5 . . ?
H14B C14 H14C 109.5 . . ?
C11 C15 C17 112.93(16) . . ?
C11 C15 C16 111.79(16) . . ?
C17 C15 C16 109.05(17) . . ?
C11 C15 H15 107.6 . . ?
C17 C15 H15 107.6 . . ?
C16 C15 H15 107.6 . . ?
C15 C16 H16A 109.5 . . ?
C15 C16 H16B 109.5 . . ?
H16A C16 H16B 109.5 . . ?
C15 C16 H16C 109.5 . . ?
H16A C16 H16C 109.5 . . ?
H16B C16 H16C 109.5 . . ?
C15 C17 H17A 109.5 . . ?
C15 C17 H17B 109.5 . . ?
H17A C17 H17B 109.5 . . ?
C15 C17 H17C 109.5 . . ?
H17A C17 H17C 109.5 . . ?
H17B C17 H17C 109.5 . . ?
C19 C18 C23 120.87(15) . . ?
C19 C18 N2 118.98(14) . . ?
C23 C18 N2 120.05(14) . . ?
C20 C19 C18 118.62(16) . . ?
C20 C19 C24 119.34(16) . . ?
C18 C19 C24 122.02(15) . . ?
C21 C20 C19 121.22(17) . . ?
C21 C20 H20 119.4 . . ?
C19 C20 H20 119.4 . . ?
C22 C21 C20 119.46(17) . . ?
C22 C21 H21 120.3 . . ?
C20 C21 H21 120.3 . . ?
C21 C22 C23 121.80(17) . . ?
C21 C22 H22 119.1 . . ?
C23 C22 H22 119.1 . . ?
C22 C23 C18 117.91(16) . . ?
C22 C23 C27 118.68(16) . . ?
C18 C23 C27 123.40(15) . . ?
C19 C24 C25 109.75(15) . . ?
C19 C24 C26 112.69(15) . . ?
C25 C24 C26 111.25(15) . . ?
C19 C24 H24 107.6 . . ?
C25 C24 H24 107.6 . . ?
C26 C24 H24 107.6 . . ?
C24 C25 H25A 109.5 . . ?
C24 C25 H25B 109.5 . . ?
H25A C25 H25B 109.5 . . ?
C24 C25 H25C 109.5 . . ?
H25A C25 H25C 109.5 . . ?
H25B C25 H25C 109.5 . . ?
C24 C26 H26A 109.5 . . ?
C24 C26 H26B 109.5 . . ?
H26A C26 H26B 109.5 . . ?
C24 C26 H26C 109.5 . . ?
H26A C26 H26C 109.5 . . ?
H26B C26 H26C 109.5 . . ?
C23 C27 C29 110.86(15) . . ?
C23 C27 C28 112.38(15) . . ?
C29 C27 C28 110.00(15) . . ?
C23 C27 H27 107.8 . . ?
C29 C27 H27 107.8 . . ?
C28 C27 H27 107.8 . . ?
C27 C28 H28A 109.5 . . ?
C27 C28 H28B 109.5 . . ?
H28A C28 H28B 109.5 . . ?
C27 C28 H28C 109.5 . . ?
H28A C28 H28C 109.5 . . ?
H28B C28 H28C 109.5 . . ?
C27 C29 H29A 109.5 . . ?
C27 C29 H29B 109.5 . . ?
H29A C29 H29B 109.5 . . ?
C27 C29 H29C 109.5 . . ?
H29A C29 H29C 109.5 . . ?
H29B C29 H29C 109.5 . . ?
N3 C30 C32 111.61(15) . . ?
N3 C30 C31 107.55(15) . . ?
C32 C30 C31 110.75(17) . . ?
N3 C30 C33 107.86(15) . . ?
C32 C30 C33 108.65(16) . . ?
C31 C30 C33 110.38(17) . . ?
C30 C31 H31A 109.5 . . ?
C30 C31 H31B 109.5 . . ?
H31A C31 H31B 109.5 . . ?
C30 C31 H31C 109.5 . . ?
H31A C31 H31C 109.5 . . ?
H31B C31 H31C 109.5 . . ?
C30 C32 H32A 109.5 . . ?
C30 C32 H32B 109.5 . . ?
H32A C32 H32B 109.5 . . ?
C30 C32 H32C 109.5 . . ?
H32A C32 H32C 109.5 . . ?
H32B C32 H32C 109.5 . . ?
C30 C33 H33A 109.5 . . ?
C30 C33 H33B 109.5 . . ?
H33A C33 H33B 109.5 . . ?
C30 C33 H33C 109.5 . . ?
H33A C33 H33C 109.5 . . ?
H33B C33 H33C 109.5 . . ?
C1 N1 C6 116.21(13) . . ?
C1 N1 Nb1 117.46(11) . . ?
C6 N1 Nb1 124.94(10) . . ?
C3 N2 C18 114.79(13) . . ?
C3 N2 Nb1 119.63(11) . . ?
C18 N2 Nb1 125.33(10) . . ?
C30 N3 Nb1 173.08(12) . . ?
Nb1 S1 Nb1 92.916(16) . 7 ?
N3 Nb1 N2 99.70(6) . . ?
N3 Nb1 N1 97.73(6) . . ?
N2 Nb1 N1 84.81(5) . . ?
N3 Nb1 S1 107.05(5) . . ?
N2 Nb1 S1 88.73(4) . . ?
N1 Nb1 S1 155.12(4) . . ?
N3 Nb1 S1 114.45(5) . 7 ?
N2 Nb1 S1 145.30(4) . 7 ?
N1 Nb1 S1 84.72(4) . 7 ?
S1 Nb1 S1 87.084(16) . 7 ?

loop_
_geom_bond_atom_site_label_1
_geom_bond_atom_site_label_2
_geom_bond_distance
_geom_bond_site_symmetry_2
_geom_bond_publ_flag
C1 N1 1.333(2) . ?
C1 C2 1.405(2) . ?
C1 C4 1.513(2) . ?
C2 C3 1.397(2) . ?
C2 H2 0.9500 . ?
C3 N2 1.340(2) . ?
C3 C5 1.513(2) . ?
C4 H4A 0.9800 . ?
C4 H4B 0.9800 . ?
C4 H4C 0.9800 . ?
C5 H5A 0.9800 . ?
C5 H5B 0.9800 . ?
C5 H5C 0.9800 . ?
C6 C11 1.403(2) . ?
C6 C7 1.403(2) . ?
C6 N1 1.460(2) . ?
C7 C8 1.401(2) . ?
C7 C12 1.521(3) . ?
C8 C9 1.378(3) . ?
C8 H8 0.9500 . ?
C9 C10 1.376(3) . ?
C9 H9 0.9500 . ?
C10 C11 1.396(2) . ?
C10 H10 0.9500 . ?
C11 C15 1.517(3) . ?
C12 C14 1.528(3) . ?
C12 C13 1.536(3) . ?
C12 H12 1.0000 . ?
C13 H13A 0.9800 . ?
C13 H13B 0.9800 . ?
C13 H13C 0.9800 . ?
C14 H14A 0.9800 . ?
C14 H14B 0.9800 . ?
C14 H14C 0.9800 . ?
C15 C17 1.522(3) . ?
C15 C16 1.529(3) . ?
C15 H15 1.0000 . ?
C16 H16A 0.9800 . ?
C16 H16B 0.9800 . ?
C16 H16C 0.9800 . ?
C17 H17A 0.9800 . ?
C17 H17B 0.9800 . ?
C17 H17C 0.9800 . ?
C18 C19 1.402(2) . ?
C18 C23 1.409(2) . ?
C18 N2 1.457(2) . ?
C19 C20 1.396(2) . ?
C19 C24 1.518(2) . ?
C20 C21 1.381(3) . ?
C20 H20 0.9500 . ?
C21 C22 1.379(3) . ?
C21 H21 0.9500 . ?
C22 C23 1.397(2) . ?
C22 H22 0.9500 . ?
C23 C27 1.520(2) . ?
C24 C25 1.526(3) . ?
C24 C26 1.529(3) . ?
C24 H24 1.0000 . ?
C25 H25A 0.9800 . ?
C25 H25B 0.9800 . ?
C25 H25C 0.9800 . ?
C26 H26A 0.9800 . ?
C26 H26B 0.9800 . ?
C26 H26C 0.9800 . ?
C27 C29 1.535(3) . ?
C27 C28 1.538(3) . ?
C27 H27 1.0000 . ?
C28 H28A 0.9800 . ?
C28 H28B 0.9800 . ?
C28 H28C 0.9800 . ?
C29 H29A 0.9800 . ?
C29 H29B 0.9800 . ?
C29 H29C 0.9800 . ?
C30 N3 1.459(2) . ?
C30 C32 1.517(3) . ?
C30 C31 1.524(3) . ?
C30 C33 1.541(3) . ?
C31 H31A 0.9800 . ?
C31 H31B 0.9800 . ?
C31 H31C 0.9800 . ?
C32 H32A 0.9800 . ?
C32 H32B 0.9800 . ?
C32 H32C 0.9800 . ?
C33 H33A 0.9800 . ?
C33 H33B 0.9800 . ?
C33 H33C 0.9800 . ?
N1 Nb1 2.2378(15) . ?
N2 Nb1 2.2037(14) . ?
N3 Nb1 1.7599(14) . ?
S1 Nb1 2.3850(9) . ?
S1 Nb1 2.4190(6) 7 ?
Nb1 S1 2.4191(6) 7 ?
